data_4002705
loop_
_publ_author_name
'Strobel, Philipp'
'Weiler, Volker'
'Hecht, Cora'
'Schmidt, Peter J.'
'Schnick, Wolfgang'

_publ_contact_author
;
        Prof. Dr. Wolfgang Schnick
        Department Chemie
        Ludwig-Maximilians-Universitaet Muenchen
        Butenandtstrasse 5 - 13 (D)
        D 81377 Muenchen
        Germany
;
_publ_section_title
;
 Luminescence of the Narrow-Band Red Emitting Nitridomagnesosilicate
 Li2(Ca1--xSrx)2[Mg2Si2N6]:Eu2+ (x = 0--0.06)
;
_journal_issue 3
_journal_name_full 'Chemistry of Materials'
_journal_page_first 1377
_journal_paper_doi 10.1021/acs.chemmater.6b05196
_journal_volume 29
_journal_year 2017
_chemical_formula_sum 'Ca1.88 Li2 Mg2 N6 Si2 Sr0.12'
_chemical_formula_weight 288.90
_chemical_name_systematic
;
 ?
;
_space_group_crystal_system monoclinic
_space_group_IT_number 12
_space_group_name_Hall '-C 2y'
_space_group_name_H-M_alt 'C 1 2/m 1'
_symmetry_space_group_name_Hall '-C 2y'
_symmetry_space_group_name_H-M 'C 1 2/m 1'
_atom_sites_solution_primary direct
_atom_sites_solution_secondary difmap
_audit_creation_method SHELXL-2014
_cell_angle_alpha 90
_cell_angle_beta 97.2520(10)
_cell_angle_gamma 90
_cell_formula_units_Z 2
_cell_length_a 5.5744(2)
_cell_length_b 9.8439(3)
_cell_length_c 6.0170(2)
_cell_measurement_reflns_used 130
_cell_measurement_temperature 293(2)
_cell_measurement_theta_max 57.8773
_cell_measurement_theta_min 8.2041
_cell_volume 327.535(19)
_computing_cell_refinement 'APEX2 v2013.4-0 (Bruker AXS)'
_computing_data_collection 'Bruker Instrument Service v3.0.25'
_computing_data_reduction 'SAINT V8.30C (Bruker AXS Inc., 2013)'
_computing_molecular_graphics 'DIAMOND (Brandenburg, 2012)'
_computing_publication_material SHELXL-2014
_computing_structure_refinement 'SHELXL-2014 (Sheldrick, 2014)'
_computing_structure_solution 'SHELXS-2014 (Sheldrick, 2014)'
_diffrn_ambient_temperature 293(2)
_diffrn_detector_area_resol_mean 10.4167
_diffrn_measured_fraction_theta_full 0.999
_diffrn_measured_fraction_theta_max 0.999
_diffrn_measurement_device_type 'D8 Quest'
_diffrn_measurement_method 'mix of omega and phi scans'
_diffrn_radiation_type MoK\a
_diffrn_radiation_wavelength 0.71073
_diffrn_reflns_av_R_equivalents 0.0288
_diffrn_reflns_av_unetI/netI 0.0181
_diffrn_reflns_Laue_measured_fraction_full 0.999
_diffrn_reflns_Laue_measured_fraction_max 0.999
_diffrn_reflns_limit_h_max 9
_diffrn_reflns_limit_h_min -9
_diffrn_reflns_limit_k_max 16
_diffrn_reflns_limit_k_min -16
_diffrn_reflns_limit_l_max 10
_diffrn_reflns_limit_l_min -8
_diffrn_reflns_number 5098
_diffrn_reflns_point_group_measured_fraction_full 0.999
_diffrn_reflns_point_group_measured_fraction_max 0.999
_diffrn_reflns_theta_full 37.000
_diffrn_reflns_theta_max 36.995
_diffrn_reflns_theta_min 3.413
_diffrn_source 'fine-focus sealed tube'
_exptl_absorpt_coefficient_mu 3.148
_exptl_absorpt_correction_T_max 1.0000
_exptl_absorpt_correction_T_min 0.7614
_exptl_absorpt_correction_type multi-scan
_exptl_absorpt_process_details 'SADABS V2012/1 (Bruker AXS Inc.)'
_exptl_crystal_colour 'dark orange'
_exptl_crystal_density_diffrn 2.929
_exptl_crystal_density_method 'not measured'
_exptl_crystal_description block
_exptl_crystal_F_000 285
_exptl_crystal_size_max 0.246
_exptl_crystal_size_mid 0.154
_exptl_crystal_size_min 0.072
_exptl_transmission_factor_max 0.99967
_exptl_transmission_factor_min 0.99932
_refine_diff_density_max 0.379
_refine_diff_density_min -0.573
_refine_diff_density_rms 0.103
_refine_ls_extinction_coef 0.013(2)
_refine_ls_extinction_expression Fc^*^=kFc[1+0.001xFc^2^\l^3^/sin(2\q)]^-1/4^
_refine_ls_extinction_method SHELXL
_refine_ls_goodness_of_fit_ref 1.152
_refine_ls_hydrogen_treatment undef
_refine_ls_matrix_type full
_refine_ls_number_parameters 37
_refine_ls_number_reflns 882
_refine_ls_number_restraints 0
_refine_ls_restrained_S_all 1.152
_refine_ls_R_factor_all 0.0211
_refine_ls_R_factor_gt 0.0181
_refine_ls_shift/su_max 0.000
_refine_ls_shift/su_mean 0.000
_refine_ls_structure_factor_coef Fsqd
_refine_ls_weighting_details 'w=1/[\s^2^(Fo^2^)+(0.0218P)^2^+0.2043P] where P=(Fo^2^+2Fc^2^)/3'
_refine_ls_weighting_scheme calc
_refine_ls_wR_factor_gt 0.0449
_refine_ls_wR_factor_ref 0.0467
_reflns_Friedel_coverage 0.000
_reflns_number_gt 823
_reflns_number_total 882
_reflns_threshold_expression 'I > 2\s(I)'
_cod_data_source_file cm6b05196_si_002.cif
_cod_data_source_block shelxl
_cod_depositor_comments 'Adding full bibliography for 4002705.cif.'
_cod_database_code 4002705
_shelx_space_group_comment
;
The symmetry employed for this shelxl refinement is uniquely defined
by the following loop, which should always be used as a source of
symmetry information in preference to the above space-group names.
They are only intended as comments.
;
_shelxl_version_number 2014-3

loop_
_space_group_symop_operation_xyz
'x, y, z'
'-x, y, -z'
'x+1/2, y+1/2, z'
'-x+1/2, y+1/2, -z'
'-x, -y, -z'
'x, -y, z'
'-x+1/2, -y+1/2, -z'
'x+1/2, -y+1/2, z'

loop_
_atom_site_label
_atom_site_type_symbol
_atom_site_fract_x
_atom_site_fract_y
_atom_site_fract_z
_atom_site_U_iso_or_equiv
_atom_site_adp_type
_atom_site_occupancy
_atom_site_site_symmetry_order
_atom_site_calc_flag
_atom_site_refinement_flags_posn
_atom_site_refinement_flags_adp
_atom_site_refinement_flags_occupancy
Ca Ca 0.0000 0.18315(2) 0.0000 0.00862(7) Uani 0.9369(18) 2 d S T P
Sr Sr 0.0000 0.18315(2) 0.0000 0.00862(7) Uani 0.0631(18) 2 d S T P
Mg Mg 0.0000 0.26580(4) 0.5000 0.00607(9) Uani 1 2 d S T P
N1 N 0.24664(13) 0.35499(7) 0.31046(12) 0.00808(13) Uani 1 1 d . . .
N2 N 0.30936(17) 0.0000 0.10946(16) 0.00683(16) Uani 1 2 d S T P
Si Si 0.63044(5) 0.0000 0.17903(5) 0.00408(8) Uani 1 2 d S T P
Li Li 0.1746(5) 0.0000 0.4060(5) 0.0151(4) Uiso 1 2 d S . P

loop_
_atom_site_aniso_label
_atom_site_aniso_U_11
_atom_site_aniso_U_22
_atom_site_aniso_U_33
_atom_site_aniso_U_23
_atom_site_aniso_U_13
_atom_site_aniso_U_12
Ca 0.00694(9) 0.01144(11) 0.00776(10) 0.000 0.00204(6) 0.000
Sr 0.00694(9) 0.01144(11) 0.00776(10) 0.000 0.00204(6) 0.000
Mg 0.00469(16) 0.00650(18) 0.00707(18) 0.000 0.00097(12) 0.000
N1 0.0074(2) 0.0081(3) 0.0091(3) 0.0036(2) 0.0024(2) 0.0024(2)
N2 0.0041(3) 0.0112(4) 0.0052(3) 0.000 0.0006(3) 0.000
Si 0.00352(12) 0.00455(13) 0.00407(13) 0.000 0.00003(9) 0.000

loop_
_atom_type_symbol
_atom_type_description
_atom_type_scat_dispersion_real
_atom_type_scat_dispersion_imag
_atom_type_scat_source
N N 0.0061 0.0000 'International Tables Vol C Tables 4.2.6.8 and 6.1.1.4'
Mg Mg 0.0486 0.0000 'International Tables Vol C Tables 4.2.6.8 and 6.1.1.4'
Si Si 0.0817 0.0000 'International Tables Vol C Tables 4.2.6.8 and 6.1.1.4'
Ca Ca 0.2262 0.0000 'International Tables Vol C Tables 4.2.6.8 and 6.1.1.4'
Sr Sr -1.5307 0.0000 'International Tables Vol C Tables 4.2.6.8 and 6.1.1.4'
Li Li -0.0003 0.0000 'International Tables Vol C Tables 4.2.6.8 and 6.1.1.4'

loop_
_geom_angle_atom_site_label_1
_geom_angle_atom_site_label_2
_geom_angle_atom_site_label_3
_geom_angle
_geom_angle_site_symmetry_1
_geom_angle_site_symmetry_3
N1 Ca N1 162.78(4) 8_455 7
N1 Ca N2 69.94(3) 8_455 5
N1 Ca N2 97.42(3) 7 5
N1 Ca N2 97.42(3) 8_455 .
N1 Ca N2 69.94(3) 7 .
N2 Ca N2 88.83(3) 5 .
N1 Ca N1 108.49(2) 8_455 2
N1 Ca N1 82.34(2) 7 2
N2 Ca N1 89.75(2) 5 2
N2 Ca N1 151.81(3) . 2
N1 Ca N1 82.34(2) 8_455 .
N1 Ca N1 108.49(2) 7 .
N2 Ca N1 151.80(3) 5 .
N2 Ca N1 89.75(2) . .
N1 Ca N1 104.26(3) 2 .
N1 Ca Si 34.479(16) 8_455 1_455
N1 Ca Si 130.280(19) 7 1_455
N2 Ca Si 36.53(2) 5 1_455
N2 Ca Si 87.425(19) . 1_455
N1 Ca Si 107.594(16) 2 1_455
N1 Ca Si 115.271(16) . 1_455
N1 Ca Si 130.280(19) 8_455 5_655
N1 Ca Si 34.479(17) 7 5_655
N2 Ca Si 87.426(19) 5 5_655
N2 Ca Si 36.53(2) . 5_655
N1 Ca Si 115.272(16) 2 5_655
N1 Ca Si 107.595(16) . 5_655
Si Ca Si 107.128(10) 1_455 5_655
N1 Ca Ca 131.155(16) 8_455 7
N1 Ca Ca 57.977(17) 7 7
N2 Ca Ca 153.25(2) 5 7
N2 Ca Ca 73.559(17) . 7
N1 Ca Ca 96.413(17) 2 7
N1 Ca Ca 50.512(16) . 7
Si Ca Ca 155.197(8) 1_455 7
Si Ca Ca 66.386(6) 5_655 7
N1 Ca Sr 131.155(16) 8_455 7
N1 Ca Sr 57.977(17) 7 7
N2 Ca Sr 153.25(2) 5 7
N2 Ca Sr 73.559(17) . 7
N1 Ca Sr 96.413(17) 2 7
N1 Ca Sr 50.512(16) . 7
Si Ca Sr 155.197(8) 1_455 7
Si Ca Sr 66.386(6) 5_655 7
Ca Ca Sr 0.0 7 7
N1 Ca Sr 57.977(17) 8_455 7_455
N1 Ca Sr 131.155(16) 7 7_455
N2 Ca Sr 73.559(17) 5 7_455
N2 Ca Sr 153.25(2) . 7_455
N1 Ca Sr 50.511(15) 2 7_455
N1 Ca Sr 96.413(17) . 7_455
Si Ca Sr 66.386(6) 1_455 7_455
Si Ca Sr 155.197(8) 5_655 7_455
Ca Ca Sr 129.447(15) 7 7_455
Sr Ca Sr 129.447(15) 7 7_455
N1 Ca Ca 57.977(17) 8_455 7_455
N1 Ca Ca 131.155(16) 7 7_455
N2 Ca Ca 73.559(17) 5 7_455
N2 Ca Ca 153.25(2) . 7_455
N1 Ca Ca 50.511(15) 2 7_455
N1 Ca Ca 96.413(17) . 7_455
Si Ca Ca 66.386(6) 1_455 7_455
Si Ca Ca 155.197(8) 5_655 7_455
Ca Ca Ca 129.447(15) 7 7_455
Sr Ca Ca 129.447(15) 7 7_455
Sr Ca Ca 0.000(8) 7_455 7_455
N1 Mg N1 110.05(5) 8_455 7_556
N1 Mg N1 112.98(4) 8_455 .
N1 Mg N1 95.27(3) 7_556 .
N1 Mg N1 95.27(3) 8_455 2_556
N1 Mg N1 112.98(4) 7_556 2_556
N1 Mg N1 130.26(5) . 2_556
N1 Mg Mg 47.83(2) 8_455 7_456
N1 Mg Mg 122.97(3) 7_556 7_456
N1 Mg Mg 140.33(2) . 7_456
N1 Mg Mg 47.432(19) 2_556 7_456
N1 Mg Mg 122.97(3) 8_455 7_556
N1 Mg Mg 47.83(2) 7_556 7_556
N1 Mg Mg 47.432(19) . 7_556
N1 Mg Mg 140.33(2) 2_556 7_556
Mg Mg Mg 167.27(3) 7_456 7_556
N1 Mg Li 66.03(6) 8_455 .
N1 Mg Li 50.36(6) 7_556 .
N1 Mg Li 90.72(5) . .
N1 Mg Li 138.90(6) 2_556 .
Mg Mg Li 105.10(5) 7_456 .
Mg Mg Li 62.46(5) 7_556 .
N1 Mg Li 50.36(6) 8_455 5_556
N1 Mg Li 66.03(6) 7_556 5_556
N1 Mg Li 138.90(6) . 5_556
N1 Mg Li 90.72(5) 2_556 5_556
Mg Mg Li 62.46(5) 7_456 5_556
Mg Mg Li 105.10(5) 7_556 5_556
Li Mg Li 48.76(10) . 5_556
N1 Mg Li 156.18(5) 8_455 7_556
N1 Mg Li 89.03(5) 7_556 7_556
N1 Mg Li 48.95(6) . 7_556
N1 Mg Li 89.89(5) 2_556 7_556
Mg Mg Li 132.46(5) 7_456 7_556
Mg Mg Li 59.91(4) 7_556 7_556
Li Mg Li 122.362(14) . 7_556
Li Mg Li 153.04(10) 5_556 7_556
N1 Mg Li 89.03(5) 8_455 3_455
N1 Mg Li 156.18(5) 7_556 3_455
N1 Mg Li 89.89(5) . 3_455
N1 Mg Li 48.95(6) 2_556 3_455
Mg Mg Li 59.91(4) 7_456 3_455
Mg Mg Li 132.46(5) 7_556 3_455
Li Mg Li 153.04(10) . 3_455
Li Mg Li 122.362(14) 5_556 3_455
Li Mg Li 76.90(8) 7_556 3_455
N1 Mg Ca 53.31(2) 8_455 .
N1 Mg Ca 107.35(2) 7_556 .
N1 Mg Ca 60.14(2) . .
N1 Mg Ca 135.84(2) 2_556 .
Mg Mg Ca 95.288(6) 7_456 .
Mg Mg Ca 81.370(5) 7_556 .
Li Mg Ca 62.03(5) . .
Li Mg Ca 89.63(5) 5_556 .
Li Mg Ca 108.35(5) 7_556 .
Li Mg Ca 95.40(5) 3_455 .
Si N1 Mg 156.94(5) 3_455 7_556
Si N1 Mg 111.39(4) 3_455 .
Mg N1 Mg 84.73(3) 7_556 .
Si N1 Li 81.16(6) 3_455 7_556
Mg N1 Li 83.77(6) 7_556 7_556
Mg N1 Li 86.03(7) . 7_556
Si N1 Ca 89.80(3) 3_455 7
Mg N1 Ca 85.15(2) 7_556 7
Mg N1 Ca 144.64(4) . 7
Li N1 Ca 126.29(8) 7_556 7
Si N1 Sr 89.80(3) 3_455 7
Mg N1 Sr 85.15(2) 7_556 7
Mg N1 Sr 144.64(4) . 7
Li N1 Sr 126.29(8) 7_556 7
Ca N1 Sr 0.000(10) 7 7
Si N1 Ca 94.08(3) 3_455 .
Mg N1 Ca 105.53(3) 7_556 .
Mg N1 Ca 78.79(2) . .
Li N1 Ca 161.23(8) 7_556 .
Ca N1 Ca 71.51(2) 7 .
Sr N1 Ca 71.51(2) 7 .
Si N2 Si 85.59(4) . 5_655
Si N2 Li 105.44(9) . .
Si N2 Li 168.97(9) 5_655 .
Si N2 Sr 133.838(17) . 5
Si N2 Sr 87.31(3) 5_655 5
Li N2 Sr 84.98(6) . 5
Si N2 Ca 133.838(17) . 5
Si N2 Ca 87.31(3) 5_655 5
Li N2 Ca 84.98(6) . 5
Sr N2 Ca 0.000(7) 5 5
Si N2 Ca 133.838(17) . .
Si N2 Ca 87.31(3) 5_655 .
Li N2 Ca 84.98(6) . .
Sr N2 Ca 91.16(3) 5 .
Ca N2 Ca 91.16(3) 5 .
N1 Si N1 112.33(5) 8 3_545
N1 Si N2 114.60(3) 8 .
N1 Si N2 114.60(3) 3_545 .
N1 Si N2 109.68(3) 8 5_655
N1 Si N2 109.68(3) 3_545 5_655
N2 Si N2 94.41(4) . 5_655
N1 Si Si 123.63(3) 8 5_655
N1 Si Si 123.63(3) 3_545 5_655
N2 Si Si 47.60(3) . 5_655
N2 Si Si 46.81(3) 5_655 5_655
N1 Si Li 57.95(3) 8 5_656
N1 Si Li 57.95(3) 3_545 5_656
N2 Si Li 120.75(7) . 5_656
N2 Si Li 144.84(7) 5_655 5_656
Si Si Li 168.35(6) 5_655 5_656
N1 Si Li 94.67(4) 8 .
N1 Si Li 94.67(4) 3_545 .
N2 Si Li 39.98(6) . .
N2 Si Li 134.39(6) 5_655 .
Si Si Li 87.58(5) 5_655 .
Li Si Li 80.77(8) 5_656 .
N1 Si Ca 55.72(3) 8 1_655
N1 Si Ca 115.05(3) 3_545 1_655
N2 Si Ca 128.44(2) . 1_655
N2 Si Ca 56.16(2) 5_655 1_655
Si Si Ca 92.416(13) 5_655 1_655
Li Si Ca 96.95(5) 5_656 1_655
Li Si Ca 143.560(5) . 1_655
N1 Si Sr 55.72(3) 8 1_655
N1 Si Sr 115.05(3) 3_545 1_655
N2 Si Sr 128.44(2) . 1_655
N2 Si Sr 56.16(2) 5_655 1_655
Si Si Sr 92.416(13) 5_655 1_655
Li Si Sr 96.95(5) 5_656 1_655
Li Si Sr 143.560(5) . 1_655
Ca Si Sr 0.0 1_655 1_655
N1 Si Ca 115.05(3) 8 5_655
N1 Si Ca 55.72(3) 3_545 5_655
N2 Si Ca 128.44(2) . 5_655
N2 Si Ca 56.16(2) 5_655 5_655
Si Si Ca 92.416(13) 5_655 5_655
Li Si Ca 96.95(5) 5_656 5_655
Li Si Ca 143.560(5) . 5_655
Ca Si Ca 72.871(10) 1_655 5_655
Sr Si Ca 72.871(10) 1_655 5_655
N1 Si Sr 115.05(3) 8 5_655
N1 Si Sr 55.72(3) 3_545 5_655
N2 Si Sr 128.44(2) . 5_655
N2 Si Sr 56.16(2) 5_655 5_655
Si Si Sr 92.416(13) 5_655 5_655
Li Si Sr 96.95(5) 5_656 5_655
Li Si Sr 143.560(5) . 5_655
Ca Si Sr 72.871(10) 1_655 5_655
Sr Si Sr 72.871(10) 1_655 5_655
Ca Si Sr 0.000(7) 5_655 5_655
N1 Si Mg 38.09(2) 8 7_556
N1 Si Mg 115.37(3) 3_545 7_556
N2 Si Mg 80.89(2) . 7_556
N2 Si Mg 132.315(8) 5_655 7_556
Si Si Mg 112.512(11) 5_655 7_556
Li Si Mg 60.73(3) 5_656 7_556
Li Si Mg 56.82(3) . 7_556
Ca Si Mg 90.137(7) 1_655 7_556
Sr Si Mg 90.137(7) 1_655 7_556
Ca Si Mg 150.635(10) 5_655 7_556
Sr Si Mg 150.635(10) 5_655 7_556
N2 Li N1 128.12(9) . 7_556
N2 Li N1 128.12(9) . 4_546
N1 Li N1 79.81(10) 7_556 4_546
N2 Li Li 147.1(2) . 5_556
N1 Li Li 74.26(11) 7_556 5_556
N1 Li Li 74.26(11) 4_546 5_556
N2 Li Si 133.81(13) . 5_656
N1 Li Si 40.89(5) 7_556 5_656
N1 Li Si 40.89(5) 4_546 5_656
Li Li Si 79.07(13) 5_556 5_656
N2 Li Mg 110.28(6) . 5_556
N1 Li Mg 118.19(10) 7_556 5_556
N1 Li Mg 45.87(3) 4_546 5_556
Li Li Mg 65.62(5) 5_556 5_556
Si Li Mg 85.51(6) 5_656 5_556
N2 Li Mg 110.28(6) . .
N1 Li Mg 45.87(3) 7_556 .
N1 Li Mg 118.19(10) 4_546 .
Li Li Mg 65.62(5) 5_556 .
Si Li Mg 85.51(6) 5_656 .
Mg Li Mg 131.24(10) 5_556 .
N2 Li Mg 83.16(7) . 7_556
N1 Li Mg 45.02(4) 7_556 7_556
N1 Li Mg 107.34(10) 4_546 7_556
Li Li Mg 115.55(9) 5_556 7_556
Si Li Mg 69.02(5) 5_656 7_556
Mg Li Mg 153.05(10) 5_556 7_556
Mg Li Mg 57.638(14) . 7_556
N2 Li Mg 83.16(7) . 3_545
N1 Li Mg 107.34(10) 7_556 3_545
N1 Li Mg 45.02(4) 4_546 3_545
Li Li Mg 115.55(9) 5_556 3_545
Si Li Mg 69.02(5) 5_656 3_545
Mg Li Mg 57.638(14) 5_556 3_545
Mg Li Mg 153.05(10) . 3_545
Mg Li Mg 103.10(8) 7_556 3_545
N2 Li Si 34.58(5) . .
N1 Li Si 104.47(9) 7_556 .
N1 Li Si 104.47(9) 4_546 .
Li Li Si 178.30(18) 5_556 .
Si Li Si 99.23(8) 5_656 .
Mg Li Si 114.37(5) 5_556 .
Mg Li Si 114.37(5) . .
Mg Li Si 63.61(5) 7_556 .
Mg Li Si 63.61(5) 3_545 .
N2 Li Ca 54.39(6) . 5
N1 Li Ca 172.51(11) 7_556 5
N1 Li Ca 104.10(3) 4_546 5
Li Li Ca 100.45(12) 5_556 5
Si Li Ca 144.30(3) 5_656 5
Mg Li Ca 62.86(3) 5_556 5
Mg Li Ca 127.29(8) . 5
Mg Li Ca 137.15(9) 7_556 5
Mg Li Ca 79.63(3) 3_545 5
Si Li Ca 80.93(6) . 5
N2 Li Sr 54.39(6) . 5
N1 Li Sr 172.51(11) 7_556 5
N1 Li Sr 104.10(3) 4_546 5
Li Li Sr 100.45(12) 5_556 5
Si Li Sr 144.30(3) 5_656 5
Mg Li Sr 62.86(3) 5_556 5
Mg Li Sr 127.29(8) . 5
Mg Li Sr 137.15(9) 7_556 5
Mg Li Sr 79.63(3) 3_545 5
Si Li Sr 80.93(6) . 5
Ca Li Sr 0.000(7) 5 5

loop_
_geom_bond_atom_site_label_1
_geom_bond_atom_site_label_2
_geom_bond_distance
_geom_bond_site_symmetry_2
Ca N1 2.5082(7) 8_455
Ca N1 2.5082(7) 7
Ca N2 2.5242(7) 5
Ca N2 2.5242(7) .
Ca N1 2.7555(8) 2
Ca N1 2.7555(8) .
Ca Si 3.0357(3) 1_455
Ca Si 3.0357(3) 5_655
Ca Ca 3.0823(2) 7
Ca Sr 3.0823(2) 7
Ca Sr 3.0823(2) 7_455
Ca Ca 3.0823(2) 7_455
Mg N1 2.0742(7) 8_455
Mg N1 2.0742(7) 7_556
Mg N1 2.0875(8) .
Mg N1 2.0875(7) 2_556
Mg Mg 2.80449(14) 7_456
Mg Mg 2.80449(14) 7_556
Mg Li 2.8726(12) .
Mg Li 2.8726(12) 5_556
Mg Li 2.9439(17) 7_556
Mg Li 2.9439(17) 3_455
N1 Si 1.7185(7) 3_455
N1 Mg 2.0742(7) 7_556
N1 Li 2.225(2) 7_556
N1 Ca 2.5082(7) 7
N1 Sr 2.5082(7) 7
N2 Si 1.7859(9) .
N2 Si 1.8091(10) 5_655
N2 Li 2.022(3) .
N2 Sr 2.5242(7) 5
N2 Ca 2.5242(7) 5
Si N1 1.7185(7) 8
Si N1 1.7185(7) 3_545
Si N2 1.8091(10) 5_655
Si Si 2.4424(6) 5_655
Si Li 2.594(3) 5_656
Si Li 3.033(3) .
Si Ca 3.0356(3) 1_655
Si Sr 3.0356(3) 1_655
Si Ca 3.0356(3) 5_655
Si Sr 3.0356(3) 5_655
Si Mg 3.1509(4) 7_556
Li N1 2.225(2) 7_556
Li N1 2.225(2) 4_546
Li Li 2.372(5) 5_556
Li Si 2.594(3) 5_656
Li Mg 2.8726(12) 5_556
Li Mg 2.9439(17) 7_556
Li Mg 2.9439(17) 3_545
Li Ca 3.093(2) 5
Li Sr 3.093(2) 5
